data_4001287
loop_
_publ_author_name
'Chevalier, B.'
'Decourt, R.'
'Heying, B.'
'Schappacher, F. M.'
'Rodewald, U. Ch.'
'Hoffmann, R.-D.'
'P\"ottgen, R.'
'Eger, R.'
'Simon, A.'

_publ_section_title
;
 Inducing Magnetism in the Kondo Semiconductor CeRhSb through
 Hydrogenation:&#x00A0; Antiferromagnetic Behavior of the New Hydride
 CeRhSbH0.2
;
_journal_issue 1
_journal_name_full 'Chemistry of Materials'
_journal_page_first 28
_journal_paper_doi 10.1021/cm062168a
_journal_volume 19
_journal_year 2007
_chemical_formula_sum 'Ce Rh Sb'
_chemical_formula_weight 364.78
_chemical_name_systematic
; 
 ? 
;
_space_group_IT_number 62
_symmetry_space_group_name_Hall '-P 2ac 2n'
_symmetry_space_group_name_H-M 'P n m a'
_atom_sites_solution_hydrogens geom
_atom_sites_solution_primary direct
_atom_sites_solution_secondary difmap
_audit_creation_method SHELXL-97
_cell_angle_alpha 90.00
_cell_angle_beta 90.00
_cell_angle_gamma 90.00
_cell_formula_units_Z 4
_cell_length_a 7.422(2)
_cell_length_b 4.625(2)
_cell_length_c 7.877(2)
_cell_measurement_temperature 293(2)
_cell_volume 270.39(15)
_computing_structure_refinement 'SHELXL-97 (Sheldrick, 1997)'
_computing_structure_solution 'SHELXS-97 (Sheldrick, 1990)'
_diffrn_ambient_temperature 293(2)
_diffrn_measured_fraction_theta_full 1.000
_diffrn_measured_fraction_theta_max 1.000
_diffrn_radiation_monochromator graphite
_diffrn_radiation_source 'fine-focus sealed tube'
_diffrn_radiation_type MoK\a
_diffrn_radiation_wavelength 0.71073
_diffrn_reflns_av_R_equivalents 0.0628
_diffrn_reflns_av_sigmaI/netI 0.0425
_diffrn_reflns_limit_h_max 10
_diffrn_reflns_limit_h_min -10
_diffrn_reflns_limit_k_max 6
_diffrn_reflns_limit_k_min -6
_diffrn_reflns_limit_l_max 10
_diffrn_reflns_limit_l_min -11
_diffrn_reflns_number 2645
_diffrn_reflns_theta_full 29.97
_diffrn_reflns_theta_max 29.97
_diffrn_reflns_theta_min 3.77
_exptl_absorpt_coefficient_mu 32.116
_exptl_crystal_density_diffrn 8.961
_exptl_crystal_density_method 'not measured'
_exptl_crystal_F_000 616
_refine_diff_density_max 8.232
_refine_diff_density_min -3.542
_refine_diff_density_rms 0.902
_refine_ls_extinction_coef 0.0016(6)
_refine_ls_extinction_expression Fc^*^=kFc[1+0.001xFc^2^\l^3^/sin(2\q)]^-1/4^
_refine_ls_extinction_method SHELXL
_refine_ls_goodness_of_fit_ref 1.224
_refine_ls_hydrogen_treatment mixed
_refine_ls_matrix_type full
_refine_ls_number_parameters 20
_refine_ls_number_reflns 443
_refine_ls_number_restraints 0
_refine_ls_restrained_S_all 1.224
_refine_ls_R_factor_all 0.0723
_refine_ls_R_factor_gt 0.0561
_refine_ls_shift/su_max 0.000
_refine_ls_shift/su_mean 0.000
_refine_ls_structure_factor_coef Fsqd
_refine_ls_weighting_details 'calc w=1/[\s^2^(Fo^2^)+(0.0368P)^2^+62.2744P] where P=(Fo^2^+2Fc^2^)/3'
_refine_ls_weighting_scheme calc
_refine_ls_wR_factor_gt 0.1409
_refine_ls_wR_factor_ref 0.1444
_reflns_number_gt 331
_reflns_number_total 443
_reflns_threshold_expression >2sigma(I)
_cod_data_source_file cm062168asi20060912_032511.cif
_cod_data_source_block cerhsbh02
_cod_database_code 4001287

loop_
_symmetry_equiv_pos_as_xyz
'x, y, z'
'-x+1/2, -y, z+1/2'
'-x, y+1/2, -z'
'x+1/2, -y+1/2, -z+1/2'
'-x, -y, -z'
'x-1/2, y, -z-1/2'
'x, -y-1/2, z'
'-x-1/2, y-1/2, z-1/2'

loop_
_atom_site_label
_atom_site_type_symbol
_atom_site_fract_x
_atom_site_fract_y
_atom_site_fract_z
_atom_site_U_iso_or_equiv
_atom_site_adp_type
_atom_site_occupancy
_atom_site_symmetry_multiplicity
_atom_site_calc_flag
_atom_site_refinement_flags
Ce Ce 0.0117(2) 0.2500 0.7002(2) 0.0059(4) Uani 1 2 d S
Rh Rh 0.3032(3) 0.2500 0.4171(3) 0.0073(6) Uani 1 2 d S
Sb Sb 0.1892(3) 0.2500 0.0897(3) 0.0044(5) Uani 1 2 d S

loop_
_atom_site_aniso_label
_atom_site_aniso_U_11
_atom_site_aniso_U_22
_atom_site_aniso_U_33
_atom_site_aniso_U_23
_atom_site_aniso_U_13
_atom_site_aniso_U_12
Ce 0.0038(7) 0.0072(7) 0.0067(7) 0.000 -0.0003(7) 0.000
Rh 0.0122(10) 0.0056(11) 0.0040(11) 0.000 -0.0010(8) 0.000
Sb 0.0061(8) 0.0031(9) 0.0040(9) 0.000 0.0000(6) 0.000

loop_
_atom_type_symbol
_atom_type_description
_atom_type_scat_dispersion_real
_atom_type_scat_dispersion_imag
_atom_type_scat_source
Rh Rh -1.1178 0.9187 'International Tables Vol C Tables 4.2.6.8 and 6.1.1.4'
Sb Sb -0.5866 1.5461 'International Tables Vol C Tables 4.2.6.8 and 6.1.1.4'
Ce Ce -0.2486 2.6331 'International Tables Vol C Tables 4.2.6.8 and 6.1.1.4'

loop_
_geom_angle_atom_site_label_1
_geom_angle_atom_site_label_2
_geom_angle_atom_site_label_3
_geom_angle
_geom_angle_site_symmetry_1
_geom_angle_site_symmetry_3
Rh Ce Rh 94.86(4) . 2_565
Rh Ce Rh 94.86(4) . 2
Rh Ce Rh 93.06(9) 2_565 2
Rh Ce Sb 133.89(4) . 5_566
Rh Ce Sb 53.22(5) 2_565 5_566
Rh Ce Sb 116.53(7) 2 5_566
Rh Ce Sb 133.89(4) . 5_556
Rh Ce Sb 116.53(7) 2_565 5_556
Rh Ce Sb 53.22(5) 2 5_556
Sb Ce Sb 92.14(7) 5_566 5_556
Rh Ce Sb 90.47(7) . 6_556
Rh Ce Sb 133.00(4) 2_565 6_556
Rh Ce Sb 133.00(4) 2 6_556
Sb Ce Sb 91.13(4) 5_566 6_556
Sb Ce Sb 91.13(4) 5_556 6_556
Rh Ce Sb 49.19(4) . 2_565
Rh Ce Sb 49.25(5) 2_565 2_565
Rh Ce Sb 110.96(8) 2 2_565
Sb Ce Sb 86.80(4) 5_566 2_565
Sb Ce Sb 161.24(7) 5_556 2_565
Sb Ce Sb 107.61(5) 6_556 2_565
Rh Ce Sb 49.19(4) . 2
Rh Ce Sb 110.96(8) 2_565 2
Rh Ce Sb 49.25(5) 2 2
Sb Ce Sb 161.24(7) 5_566 2
Sb Ce Sb 86.80(4) 5_556 2
Sb Ce Sb 107.61(5) 6_556 2
Sb Ce Sb 88.24(7) 2_565 2
Rh Ce Sb 112.64(7) . 1_556
Rh Ce Sb 48.49(4) 2_565 1_556
Rh Ce Sb 48.49(4) 2 1_556
Sb Ce Sb 73.12(6) 5_566 1_556
Sb Ce Sb 73.12(6) 5_556 1_556
Sb Ce Sb 156.88(7) 6_556 1_556
Sb Ce Sb 88.70(4) 2_565 1_556
Sb Ce Sb 88.70(4) 2 1_556
Rh Ce Rh 163.06(9) . 6_557
Rh Ce Rh 73.75(7) 2_565 6_557
Rh Ce Rh 73.75(7) 2 6_557
Sb Ce Rh 47.88(4) 5_566 6_557
Sb Ce Rh 47.88(4) 5_556 6_557
Sb Ce Rh 106.46(7) 6_556 6_557
Sb Ce Rh 122.59(5) 2_565 6_557
Sb Ce Rh 122.59(5) 2 6_557
Sb Ce Rh 50.42(6) 1_556 6_557
Rh Ce Rh 106.39(6) . 5_556
Rh Ce Rh 158.68(8) 2_565 5_556
Rh Ce Rh 87.06(5) 2 5_556
Sb Ce Rh 108.02(7) 5_566 5_556
Sb Ce Rh 48.25(5) 5_556 5_556
Sb Ce Rh 47.00(4) 6_556 5_556
Sb Ce Rh 149.06(7) 2_565 5_556
Sb Ce Rh 85.12(5) 2 5_556
Sb Ce Rh 121.24(6) 1_556 5_556
Rh Ce Rh 85.88(4) 6_557 5_556
Rh Ce Rh 106.39(6) . 5_566
Rh Ce Rh 87.06(5) 2_565 5_566
Rh Ce Rh 158.68(8) 2 5_566
Sb Ce Rh 48.25(5) 5_566 5_566
Sb Ce Rh 108.02(7) 5_556 5_566
Sb Ce Rh 47.00(4) 6_556 5_566
Sb Ce Rh 85.12(5) 2_565 5_566
Sb Ce Rh 149.06(7) 2 5_566
Sb Ce Rh 121.24(6) 1_556 5_566
Rh Ce Rh 85.88(4) 6_557 5_566
Rh Ce Rh 85.24(7) 5_556 5_566
Rh Ce Ce 57.80(6) . 6_657
Rh Ce Ce 57.81(5) 2_565 6_657
Rh Ce Ce 57.81(5) 2 6_657
Sb Ce Ce 110.36(6) 5_566 6_657
Sb Ce Ce 110.36(6) 5_556 6_657
Sb Ce Ce 148.28(8) 6_556 6_657
Sb Ce Ce 53.15(4) 2_565 6_657
Sb Ce Ce 53.15(4) 2 6_657
Sb Ce Ce 54.84(5) 1_556 6_657
Rh Ce Ce 105.26(8) 6_557 6_657
Rh Ce Ce 136.51(4) 5_556 6_657
Rh Ce Ce 136.51(4) 5_566 6_657
Rh Ce Ce 146.05(9) . 6_557
Rh Ce Ce 108.12(7) 2_565 6_557
Rh Ce Ce 108.12(7) 2 6_557
Sb Ce Ce 55.88(5) 5_566 6_557
Sb Ce Ce 55.88(5) 5_556 6_557
Sb Ce Ce 55.57(5) 6_556 6_557
Sb Ce Ce 135.08(4) 2_565 6_557
Sb Ce Ce 135.08(4) 2 6_557
Sb Ce Ce 101.31(7) 1_556 6_557
Rh Ce Ce 50.89(6) 6_557 6_557
Rh Ce Ce 52.15(5) 5_556 6_557
Rh Ce Ce 52.15(5) 5_566 6_557
Ce Ce Ce 156.15(10) 6_657 6_557
Rh Ce Ce 56.81(5) . 5_556
Rh Ce Ce 151.61(8) 2_565 5_556
Rh Ce Ce 91.29(5) 2 5_556
Sb Ce Ce 145.08(8) 5_566 5_556
Sb Ce Ce 88.24(5) 5_556 5_556
Sb Ce Ce 53.96(5) 6_556 5_556
Sb Ce Ce 103.27(7) 2_565 5_556
Sb Ce Ce 53.65(4) 2 5_556
Sb Ce Ce 139.28(4) 1_556 5_556
Rh Ce Ce 134.14(5) 6_557 5_556
Rh Ce Ce 49.58(5) 5_556 5_556
Rh Ce Ce 98.71(7) 5_566 5_556
Ce Ce Ce 102.12(6) 6_657 5_556
Ce Ce Ce 97.06(6) 6_557 5_556
Rh Ce Ce 56.81(5) . 5_566
Rh Ce Ce 91.29(5) 2_565 5_566
Rh Ce Ce 151.61(8) 2 5_566
Sb Ce Ce 88.24(5) 5_566 5_566
Sb Ce Ce 145.08(8) 5_556 5_566
Sb Ce Ce 53.96(5) 6_556 5_566
Sb Ce Ce 53.65(4) 2_565 5_566
Sb Ce Ce 103.27(7) 2 5_566
Sb Ce Ce 139.28(4) 1_556 5_566
Rh Ce Ce 134.14(5) 6_557 5_566
Rh Ce Ce 98.71(7) 5_556 5_566
Rh Ce Ce 49.58(5) 5_566 5_566
Ce Ce Ce 102.12(6) 6_657 5_566
Ce Ce Ce 97.06(6) 6_557 5_566
Ce Ce Ce 72.40(6) 5_556 5_566
Rh Ce Ce 90.0 . 1_545
Rh Ce Ce 136.53(4) 2_565 1_545
Rh Ce Ce 43.47(4) 2 1_545
Sb Ce Ce 136.07(4) 5_566 1_545
Sb Ce Ce 43.93(4) 5_556 1_545
Sb Ce Ce 90.0 6_556 1_545
Sb Ce Ce 134.12(3) 2_565 1_545
Sb Ce Ce 45.88(3) 2 1_545
Sb Ce Ce 90.0 1_556 1_545
Rh Ce Ce 90.0 6_557 1_545
Rh Ce Ce 47.38(4) 5_556 1_545
Rh Ce Ce 132.62(4) 5_566 1_545
Ce Ce Ce 90.0 6_657 1_545
Ce Ce Ce 90.0 6_557 1_545
Ce Ce Ce 53.80(3) 5_556 1_545
Ce Ce Ce 126.20(3) 5_566 1_545
Rh Ce Ce 90.0 . 1_565
Rh Ce Ce 43.47(4) 2_565 1_565
Rh Ce Ce 136.53(4) 2 1_565
Sb Ce Ce 43.93(4) 5_566 1_565
Sb Ce Ce 136.07(4) 5_556 1_565
Sb Ce Ce 90.0 6_556 1_565
Sb Ce Ce 45.88(3) 2_565 1_565
Sb Ce Ce 134.12(3) 2 1_565
Sb Ce Ce 90.0 1_556 1_565
Rh Ce Ce 90.0 6_557 1_565
Rh Ce Ce 132.62(4) 5_556 1_565
Rh Ce Ce 47.38(4) 5_566 1_565
Ce Ce Ce 90.0 6_657 1_565
Ce Ce Ce 90.0 6_557 1_565
Ce Ce Ce 126.20(3) 5_556 1_565
Ce Ce Ce 53.80(3) 5_566 1_565
Ce Ce Ce 180.00(7) 1_545 1_565
Rh Ce Sb 28.81(5) . .
Rh Ce Sb 113.78(5) 2_565 .
Rh Ce Sb 113.78(5) 2 .
Sb Ce Sb 128.30(4) 5_566 .
Sb Ce Sb 128.30(4) 5_556 .
Sb Ce Sb 61.67(4) 6_556 .
Sb Ce Sb 64.57(4) 2_565 .
Sb Ce Sb 64.57(4) 2 .
Sb Ce Sb 141.45(6) 1_556 .
Rh Ce Sb 168.13(6) 6_557 .
Rh Ce Sb 85.39(6) 5_556 .
Rh Ce Sb 85.39(6) 5_566 .
Ce Ce Sb 86.61(5) 6_657 .
Ce Ce Sb 117.24(6) 6_557 .
Ce Ce Sb 40.06(4) 5_556 .
Ce Ce Sb 40.06(4) 5_566 .
Ce Ce Sb 90.0 1_545 .
Ce Ce Sb 90.0 1_565 .
Rh Ce Rh 61.78(4) . 6_556
Rh Ce Rh 129.91(5) 2_565 6_556
Rh Ce Rh 129.91(5) 2 6_556
Sb Ce Rh 110.50(5) 5_566 6_556
Sb Ce Rh 110.50(5) 5_556 6_556
Sb Ce Rh 28.69(4) 6_556 6_556
Sb Ce Rh 87.30(5) 2_565 6_556
Sb Ce Rh 87.30(5) 2 6_556
Sb Ce Rh 174.42(6) 1_556 6_556
Rh Ce Rh 135.16(7) 6_557 6_556
Rh Ce Rh 62.26(5) 5_556 6_556
Rh Ce Rh 62.26(5) 5_566 6_556
Ce Ce Rh 119.58(6) 6_657 6_556
Ce Ce Rh 84.27(5) 6_557 6_556
Ce Ce Rh 38.62(4) 5_556 6_556
Ce Ce Rh 38.62(3) 5_566 6_556
Ce Ce Rh 90.0 1_545 6_556
Ce Ce Rh 90.0 1_565 6_556
Sb Ce Rh 32.97(4) . 6_556
Rh Ce Ce 131.87(6) . 5_567
Rh Ce Ce 38.19(5) 2_565 5_567
Rh Ce Ce 81.49(6) 2 5_567
Sb Ce Ce 37.39(4) 5_566 5_567
Sb Ce Ce 80.71(6) 5_556 5_567
Sb Ce Ce 126.56(6) 6_556 5_567
Sb Ce Ce 87.22(5) 2_565 5_567
Sb Ce Ce 124.30(7) 2 5_567
Sb Ce Ce 35.73(3) 1_556 5_567
Rh Ce Ce 35.55(4) 6_557 5_567
Rh Ce Ce 121.19(7) 5_556 5_567
Rh Ce Ce 85.57(5) 5_566 5_567
Ce Ce Ce 81.19(6) 6_657 5_567
Ce Ce Ce 77.42(6) 6_557 5_567
Ce Ce Ce 168.92(5) 5_556 5_567
Ce Ce Ce 117.53(3) 5_566 5_567
Ce Ce Ce 116.075(19) 1_545 5_567
Ce Ce Ce 63.92(2) 1_565 5_567
Sb Ce Ce 150.98(3) . 5_567
Rh Ce Ce 147.70(4) 6_556 5_567
Rh Ce Ce 131.87(6) . 5_557
Rh Ce Ce 81.49(6) 2_565 5_557
Rh Ce Ce 38.19(5) 2 5_557
Sb Ce Ce 80.71(6) 5_566 5_557
Sb Ce Ce 37.39(4) 5_556 5_557
Sb Ce Ce 126.56(6) 6_556 5_557
Sb Ce Ce 124.30(7) 2_565 5_557
Sb Ce Ce 87.22(5) 2 5_557
Sb Ce Ce 35.73(3) 1_556 5_557
Rh Ce Ce 35.55(4) 6_557 5_557
Rh Ce Ce 85.57(5) 5_556 5_557
Rh Ce Ce 121.19(7) 5_566 5_557
Ce Ce Ce 81.19(6) 6_657 5_557
Ce Ce Ce 77.42(6) 6_557 5_557
Ce Ce Ce 117.53(3) 5_556 5_557
Ce Ce Ce 168.92(5) 5_566 5_557
Ce Ce Ce 63.92(2) 1_545 5_557
Ce Ce Ce 116.08(2) 1_565 5_557
Sb Ce Ce 150.98(3) . 5_557
Rh Ce Ce 147.70(4) 6_556 5_557
Ce Ce Ce 52.15(4) 5_567 5_557
Rh Ce Sb 21.45(6) . 6_656
Rh Ce Sb 80.16(6) 2_565 6_656
Rh Ce Sb 80.16(6) 2 6_656
Sb Ce Sb 129.49(4) 5_566 6_656
Sb Ce Sb 129.49(4) 5_556 6_656
Sb Ce Sb 111.93(7) 6_556 6_656
Sb Ce Sb 44.20(3) 2_565 6_656
Sb Ce Sb 44.20(3) 2 6_656
Sb Ce Sb 91.19(6) 1_556 6_656
Rh Ce Sb 141.61(6) 6_557 6_656
Rh Ce Sb 120.74(6) 5_556 6_656
Rh Ce Sb 120.74(6) 5_566 6_656
Ce Ce Sb 36.35(4) 6_657 6_656
Ce Ce Sb 167.50(7) 6_557 6_656
Ce Ce Sb 72.98(5) 5_556 6_656
Ce Ce Sb 72.98(5) 5_566 6_656
Ce Ce Sb 90.0 1_545 6_656
Ce Ce Sb 90.0 1_565 6_656
Sb Ce Sb 50.26(3) . 6_656
Rh Ce Sb 83.23(5) 6_556 6_656
Ce Ce Sb 113.66(4) 5_567 6_656
Ce Ce Sb 113.66(4) 5_557 6_656
Rh Ce Rh 56.11(3) . 1_565
Rh Ce Rh 56.27(3) 2_565 1_565
Rh Ce Rh 130.51(5) 2 1_565
Sb Ce Rh 77.80(5) 5_566 1_565
Sb Ce Rh 169.88(5) 5_556 1_565
Sb Ce Rh 90.26(4) 6_556 1_565
Sb Ce Rh 19.56(4) 2_565 1_565
Sb Ce Rh 102.33(5) 2 1_565
Sb Ce Rh 102.40(4) 1_556 1_565
Rh Ce Rh 122.24(3) 6_557 1_565
Rh Ce Rh 136.00(5) 5_556 1_565
Rh Ce Rh 66.12(6) 5_566 1_565
Ce Ce Rh 72.72(3) 6_657 1_565
Ce Ce Rh 117.55(3) 6_557 1_565
Ce Ce Rh 100.66(6) 5_556 1_565
Ce Ce Rh 37.29(4) 5_566 1_565
Ce Ce Rh 146.11(3) 1_545 1_565
Ce Ce Rh 33.89(3) 1_565 1_565
Sb Ce Rh 60.75(3) . 1_565
Rh Ce Rh 74.71(3) 6_556 1_565
Ce Ce Rh 90.42(3) 5_567 1_565
Ce Ce Rh 137.48(5) 5_557 1_565
Sb Ce Rh 58.74(3) 6_656 1_565
Rh Ce Rh 56.11(3) . 1_545
Rh Ce Rh 130.51(5) 2_565 1_545
Rh Ce Rh 56.27(3) 2 1_545
Sb Ce Rh 169.88(5) 5_566 1_545
Sb Ce Rh 77.80(5) 5_556 1_545
Sb Ce Rh 90.26(4) 6_556 1_545
Sb Ce Rh 102.33(5) 2_565 1_545
Sb Ce Rh 19.56(4) 2 1_545
Sb Ce Rh 102.40(4) 1_556 1_545
Rh Ce Rh 122.24(3) 6_557 1_545
Rh Ce Rh 66.12(6) 5_556 1_545
Rh Ce Rh 136.00(5) 5_566 1_545
Ce Ce Rh 72.72(3) 6_657 1_545
Ce Ce Rh 117.55(3) 6_557 1_545
Ce Ce Rh 37.29(4) 5_556 1_545
Ce Ce Rh 100.66(6) 5_566 1_545
Ce Ce Rh 33.89(3) 1_545 1_545
Ce Ce Rh 146.11(3) 1_565 1_545
Sb Ce Rh 60.75(3) . 1_545
Rh Ce Rh 74.71(3) 6_556 1_545
Ce Ce Rh 137.48(5) 5_567 1_545
Ce Ce Rh 90.42(4) 5_557 1_545
Sb Ce Rh 58.74(3) 6_656 1_545
Rh Ce Rh 112.22(5) 1_565 1_545
Rh Ce Rh 42.06(6) . 5_666
Rh Ce Rh 53.41(6) 2_565 5_666
Rh Ce Rh 89.81(7) 2 5_666
Sb Ce Rh 101.95(4) 5_566 5_666
Sb Ce Rh 142.69(6) 5_556 5_666
Sb Ce Rh 122.49(6) 6_556 5_666
Sb Ce Rh 21.98(3) 2_565 5_666
Sb Ce Rh 68.98(5) 2 5_666
Sb Ce Rh 78.21(5) 1_556 5_666
Rh Ce Rh 123.75(6) 6_557 5_666
Rh Ce Rh 147.88(7) 5_556 5_666
Rh Ce Rh 107.09(4) 5_566 5_666
Ce Ce Rh 32.33(3) 6_657 5_666
Ce Ce Rh 155.843(18) 6_557 5_666
Ce Ce Rh 98.60(6) 5_556 5_666
Ce Ce Rh 70.56(5) 5_566 5_666
Ce Ce Rh 114.106(17) 1_545 5_666
Ce Ce Rh 65.894(17) 1_565 5_666
Sb Ce Rh 66.76(4) . 5_666
Rh Ce Rh 96.71(5) 6_556 5_666
Ce Ce Rh 89.81(4) 5_567 5_666
Ce Ce Rh 110.84(5) 5_557 5_666
Sb Ce Rh 27.72(2) 6_656 5_666
Rh Ce Rh 41.15(4) 1_565 5_666
Rh Ce Rh 85.70(3) 1_545 5_666
Rh Ce Rh 42.06(6) . 5_656
Rh Ce Rh 89.81(7) 2_565 5_656
Rh Ce Rh 53.41(6) 2 5_656
Sb Ce Rh 142.69(6) 5_566 5_656
Sb Ce Rh 101.95(4) 5_556 5_656
Sb Ce Rh 122.49(6) 6_556 5_656
Sb Ce Rh 68.98(5) 2_565 5_656
Sb Ce Rh 21.98(3) 2 5_656
Sb Ce Rh 78.21(5) 1_556 5_656
Rh Ce Rh 123.75(6) 6_557 5_656
Rh Ce Rh 107.09(4) 5_556 5_656
Rh Ce Rh 147.88(7) 5_566 5_656
Ce Ce Rh 32.33(3) 6_657 5_656
Ce Ce Rh 155.843(18) 6_557 5_656
Ce Ce Rh 70.56(5) 5_556 5_656
Ce Ce Rh 98.60(6) 5_566 5_656
Ce Ce Rh 65.894(17) 1_545 5_656
Ce Ce Rh 114.106(17) 1_565 5_656
Sb Ce Rh 66.76(4) . 5_656
Rh Ce Rh 96.71(5) 6_556 5_656
Ce Ce Rh 110.84(5) 5_567 5_656
Ce Ce Rh 89.81(4) 5_557 5_656
Sb Ce Rh 27.72(2) 6_656 5_656
Rh Ce Rh 85.70(3) 1_565 5_656
Rh Ce Rh 41.15(4) 1_545 5_656
Rh Ce Rh 48.21(3) 5_666 5_656
Rh Ce Sb 90.28(4) . 6_546
Rh Ce Sb 170.77(5) 2_565 6_546
Rh Ce Sb 78.85(5) 2 6_546
Sb Ce Sb 126.67(5) 5_566 6_546
Sb Ce Sb 54.95(3) 5_556 6_546
Sb Ce Sb 54.42(2) 6_556 6_546
Sb Ce Sb 137.92(5) 2_565 6_546
Sb Ce Sb 67.04(5) 2 6_546
Sb Ce Sb 122.35(3) 1_556 6_546
Rh Ce Sb 99.49(4) 6_557 6_546
Rh Ce Sb 18.65(4) 5_556 6_546
Rh Ce Sb 98.85(5) 5_566 6_546
Ce Ce Sb 119.66(3) 6_657 6_546
Ce Ce Sb 70.80(3) 6_557 6_546
Ce Ce Sb 34.65(3) 5_556 6_546
Ce Ce Sb 97.94(5) 5_566 6_546
Ce Ce Sb 35.58(2) 1_545 6_546
Ce Ce Sb 144.42(2) 1_565 6_546
Sb Ce Sb 73.97(3) . 6_546
Rh Ce Sb 59.31(3) 6_556 6_546
Ce Ce Sb 134.75(4) 5_567 6_546
Ce Ce Sb 89.37(3) 5_557 6_546
Sb Ce Sb 102.55(3) 6_656 6_546
Rh Ce Sb 132.67(4) 1_565 6_546
Rh Ce Sb 47.74(3) 1_545 6_546
Rh Ce Sb 130.14(4) 5_666 6_546
Rh Ce Sb 88.87(3) 5_656 6_546
Rh Ce Sb 90.28(4) . 6_566
Rh Ce Sb 78.85(5) 2_565 6_566
Rh Ce Sb 170.77(5) 2 6_566
Sb Ce Sb 54.95(3) 5_566 6_566
Sb Ce Sb 126.67(5) 5_556 6_566
Sb Ce Sb 54.42(2) 6_556 6_566
Sb Ce Sb 67.04(5) 2_565 6_566
Sb Ce Sb 137.92(5) 2 6_566
Sb Ce Sb 122.35(3) 1_556 6_566
Rh Ce Sb 99.49(4) 6_557 6_566
Rh Ce Sb 98.85(5) 5_556 6_566
Rh Ce Sb 18.65(4) 5_566 6_566
Ce Ce Sb 119.66(3) 6_657 6_566
Ce Ce Sb 70.80(3) 6_557 6_566
Ce Ce Sb 97.94(5) 5_556 6_566
Ce Ce Sb 34.65(3) 5_566 6_566
Ce Ce Sb 144.42(2) 1_545 6_566
Ce Ce Sb 35.58(2) 1_565 6_566
Sb Ce Sb 73.97(3) . 6_566
Rh Ce Sb 59.31(3) 6_556 6_566
Ce Ce Sb 89.37(3) 5_567 6_566
Ce Ce Sb 134.75(4) 5_557 6_566
Sb Ce Sb 102.55(3) 6_656 6_566
Rh Ce Sb 47.74(3) 1_565 6_566
Rh Ce Sb 132.67(4) 1_545 6_566
Rh Ce Sb 88.87(3) 5_666 6_566
Rh Ce Sb 130.14(4) 5_656 6_566
Sb Ce Sb 108.84(5) 6_546 6_566
Rh Ce Sb 103.02(4) . 1_566
Rh Ce Sb 12.49(5) 2_565 1_566
Rh Ce Sb 101.57(6) 2 1_566
Sb Ce Sb 41.07(5) 5_566 1_566
Sb Ce Sb 114.46(5) 5_556 1_566
Sb Ce Sb 122.57(3) 6_556 1_566
Sb Ce Sb 54.71(3) 2_565 1_566
Sb Ce Sb 123.45(5) 2 1_566
Sb Ce Sb 54.18(3) 1_556 1_566
Rh Ce Sb 68.11(3) 6_557 1_566
Rh Ce Sb 148.49(6) 5_556 1_566
Rh Ce Sb 75.79(5) 5_566 1_566
Ce Ce Sb 70.30(3) 6_657 1_566
Ce Ce Sb 96.59(4) 6_557 1_566
Ce Ce Sb 157.29(5) 5_556 1_566
Ce Ce Sb 87.98(4) 5_566 1_566
Ce Ce Sb 144.18(3) 1_545 1_566
Ce Ce Sb 35.82(3) 1_565 1_566
Sb Ce Sb 117.24(3) . 1_566
Rh Ce Sb 125.63(3) 6_556 1_566
Ce Ce Sb 33.75(2) 5_567 1_566
Ce Ce Sb 83.18(4) 5_557 1_566
Sb Ce Sb 90.70(3) 6_656 1_566
Rh Ce Sb 56.81(3) 1_565 1_566
Rh Ce Sb 143.01(4) 1_545 1_566
Rh Ce Sb 63.21(3) 5_666 1_566
Rh Ce Sb 102.22(4) 5_656 1_566
Sb Ce Sb 166.57(4) 6_546 1_566
Sb Ce Sb 69.74(4) 6_566 1_566
Sb Rh Sb 119.07(10) 2_565 2
Sb Rh Sb 119.21(5) 2_565 .
Sb Rh Sb 119.21(5) 2 .
Sb Rh Sb 89.32(8) 2_565 6_656
Sb Rh Sb 89.32(8) 2 6_656
Sb Rh Sb 107.09(10) . 6_656
Sb Rh Ce 69.58(6) 2_565 .
Sb Rh Ce 69.58(6) 2 .
Sb Rh Ce 117.72(9) . .
Sb Rh Ce 135.19(12) 6_656 .
Sb Rh Ce 152.62(11) 2_565 2_554
Sb Rh Ce 68.71(5) 2 2_554
Sb Rh Ce 67.97(6) . 2_554
Sb Rh Ce 63.83(6) 6_656 2_554
Ce Rh Ce 133.24(4) . 2_554
Sb Rh Ce 68.71(5) 2_565 2_564
Sb Rh Ce 152.62(11) 2 2_564
Sb Rh Ce 67.97(6) . 2_564
Sb Rh Ce 63.83(6) 6_656 2_564
Ce Rh Ce 133.24(4) . 2_564
Ce Rh Ce 93.06(9) 2_554 2_564
Sb Rh Ce 62.59(6) 2_565 6_657
Sb Rh Ce 62.59(6) 2 6_657
Sb Rh Ce 170.97(10) . 6_657
Sb Rh Ce 63.88(8) 6_656 6_657
Ce Rh Ce 71.31(6) . 6_657
Ce Rh Ce 106.25(7) 2_554 6_657
Ce Rh Ce 106.25(7) 2_564 6_657
Sb Rh Ce 137.33(11) 2_565 5_556
Sb Rh Ce 64.41(6) 2 5_556
Sb Rh Ce 61.94(6) . 5_556
Sb Rh Ce 132.78(6) 6_656 5_556
Ce Rh Ce 73.61(6) . 5_556
Ce Rh Ce 70.03(4) 2_554 5_556
Ce Rh Ce 129.89(8) 2_564 5_556
Ce Rh Ce 123.60(6) 6_657 5_556
Sb Rh Ce 64.41(6) 2_565 5_566
Sb Rh Ce 137.33(11) 2 5_566
Sb Rh Ce 61.94(6) . 5_566
Sb Rh Ce 132.78(6) 6_656 5_566
Ce Rh Ce 73.61(6) . 5_566
Ce Rh Ce 129.89(8) 2_554 5_566
Ce Rh Ce 70.03(4) 2_564 5_566
Ce Rh Ce 123.60(6) 6_657 5_566
Ce Rh Ce 85.24(7) 5_556 5_566
Sb Rh Rh 46.52(5) 2_565 5_666
Sb Rh Rh 108.76(10) 2 5_666
Sb Rh Rh 123.02(9) . 5_666
Sb Rh Rh 42.80(5) 6_656 5_666
Ce Rh Rh 106.13(10) . 5_666
Ce Rh Rh 106.45(10) 2_554 5_666
Ce Rh Rh 55.47(5) 2_564 5_666
Ce Rh Rh 50.78(6) 6_657 5_666
Ce Rh Rh 172.96(8) 5_556 5_666
Ce Rh Rh 101.50(3) 5_566 5_666
Sb Rh Rh 108.76(10) 2_565 5_656
Sb Rh Rh 46.52(5) 2 5_656
Sb Rh Rh 123.02(9) . 5_656
Sb Rh Rh 42.80(5) 6_656 5_656
Ce Rh Rh 106.13(10) . 5_656
Ce Rh Rh 55.47(5) 2_554 5_656
Ce Rh Rh 106.45(10) 2_564 5_656
Ce Rh Rh 50.78(6) 6_657 5_656
Ce Rh Rh 101.50(3) 5_556 5_656
Ce Rh Rh 172.96(8) 5_566 5_656
Rh Rh Rh 71.70(9) 5_666 5_656
Sb Rh Rh 106.01(6) 2_565 6_656
Sb Rh Rh 106.01(6) 2 6_656
Sb Rh Rh 72.81(9) . 6_656
Sb Rh Rh 34.29(4) 6_656 6_656
Ce Rh Rh 169.48(10) . 6_656
Ce Rh Rh 48.56(5) 2_554 6_656
Ce Rh Rh 48.56(5) 2_564 6_656
Ce Rh Rh 98.17(6) 6_657 6_656
Ce Rh Rh 113.67(8) 5_556 6_656
Ce Rh Rh 113.67(8) 5_566 6_656
Rh Rh Rh 65.66(5) 5_666 6_656
Rh Rh Rh 65.66(5) 5_656 6_656
Sb Rh Rh 108.09(6) 2_565 6_556
Sb Rh Rh 108.09(6) 2 6_556
Sb Rh Rh 36.49(7) . 6_556
Sb Rh Rh 143.58(13) 6_656 6_556
Ce Rh Rh 81.23(5) . 6_556
Ce Rh Rh 92.38(8) 2_554 6_556
Ce Rh Rh 92.38(8) 2_564 6_556
Ce Rh Rh 152.54(8) 6_657 6_556
Ce Rh Rh 44.38(3) 5_556 6_556
Ce Rh Rh 44.38(3) 5_566 6_556
Rh Rh Rh 142.65(6) 5_666 6_556
Rh Rh Rh 142.65(6) 5_656 6_556
Rh Rh Rh 109.29(11) 6_656 6_556
Sb Rh Sb 91.56(8) 2_565 6_556
Sb Rh Sb 91.56(8) 2 6_556
Sb Rh Sb 71.17(8) . 6_556
Sb Rh Sb 178.26(13) 6_656 6_556
Ce Rh Sb 46.55(5) . 6_556
Ce Rh Sb 115.14(6) 2_554 6_556
Ce Rh Sb 115.14(6) 2_564 6_556
Ce Rh Sb 117.86(8) 6_657 6_556
Ce Rh Sb 46.57(4) 5_556 6_556
Ce Rh Sb 46.57(4) 5_566 6_556
Rh Rh Sb 138.06(7) 5_666 6_556
Rh Rh Sb 138.06(7) 5_656 6_556
Rh Rh Sb 143.97(10) 6_656 6_556
Rh Rh Sb 34.68(3) 6_556 6_556
Sb Rh Rh 30.47(5) 2_565 1_565
Sb Rh Rh 149.53(5) 2 1_565
Sb Rh Rh 90.0 . 1_565
Sb Rh Rh 90.0 6_656 1_565
Ce Rh Rh 90.0 . 1_565
Ce Rh Rh 136.53(4) 2_554 1_565
Ce Rh Rh 43.47(4) 2_564 1_565
Ce Rh Rh 90.0 6_657 1_565
Ce Rh Rh 132.62(4) 5_556 1_565
Ce Rh Rh 47.38(4) 5_566 1_565
Rh Rh Rh 54.15(4) 5_666 1_565
Rh Rh Rh 125.85(4) 5_656 1_565
Rh Rh Rh 90.0 6_656 1_565
Rh Rh Rh 90.0 6_556 1_565
Sb Rh Rh 90.0 6_556 1_565
Sb Rh Rh 149.53(5) 2_565 1_545
Sb Rh Rh 30.47(5) 2 1_545
Sb Rh Rh 90.0 . 1_545
Sb Rh Rh 90.0 6_656 1_545
Ce Rh Rh 90.0 . 1_545
Ce Rh Rh 43.47(4) 2_554 1_545
Ce Rh Rh 136.53(4) 2_564 1_545
Ce Rh Rh 90.0 6_657 1_545
Ce Rh Rh 47.38(4) 5_556 1_545
Ce Rh Rh 132.62(4) 5_566 1_545
Rh Rh Rh 125.85(4) 5_666 1_545
Rh Rh Rh 54.15(4) 5_656 1_545
Rh Rh Rh 90.0 6_656 1_545
Rh Rh Rh 90.0 6_556 1_545
Sb Rh Rh 90.0 6_556 1_545
Rh Rh Rh 180.00(12) 1_565 1_545
Sb Rh Rh 149.79(6) 2_565 2_554
Sb Rh Rh 90.23(6) 2 2_554
Sb Rh Rh 30.629(18) . 2_554
Sb Rh Rh 98.88(9) 6_656 2_554
Ce Rh Rh 119.44(9) . 2_554
Ce Rh Rh 41.91(5) 2_554 2_554
Ce Rh Rh 88.85(5) 2_564 2_554
Ce Rh Rh 146.48(5) 6_657 2_554
Ce Rh Rh 46.82(6) 5_556 2_554
Ce Rh Rh 89.50(7) 5_566 2_554
Rh Rh Rh 134.36(11) 5_666 2_554
Rh Rh Rh 96.59(8) 5_656 2_554
Rh Rh Rh 69.34(7) 6_656 2_554
Rh Rh Rh 50.91(7) 6_556 2_554
Sb Rh Rh 79.62(7) 6_556 2_554
Rh Rh Rh 119.930(14) 1_565 2_554
Rh Rh Rh 60.070(14) 1_545 2_554
Sb Rh Rh 90.23(6) 2_565 2_564
Sb Rh Rh 149.79(6) 2 2_564
Sb Rh Rh 30.629(18) . 2_564
Sb Rh Rh 98.88(9) 6_656 2_564
Ce Rh Rh 119.44(9) . 2_564
Ce Rh Rh 88.85(5) 2_554 2_564
Ce Rh Rh 41.91(5) 2_564 2_564
Ce Rh Rh 146.48(5) 6_657 2_564
Ce Rh Rh 89.50(7) 5_556 2_564
Ce Rh Rh 46.82(6) 5_566 2_564
Rh Rh Rh 96.59(8) 5_666 2_564
Rh Rh Rh 134.36(11) 5_656 2_564
Rh Rh Rh 69.34(7) 6_656 2_564
Rh Rh Rh 50.91(7) 6_556 2_564
Sb Rh Rh 79.62(7) 6_556 2_564
Rh Rh Rh 60.070(14) 1_565 2_564
Rh Rh Rh 119.930(14) 1_545 2_564
Rh Rh Rh 59.86(3) 2_554 2_564
Sb Rh Rh 31.03(5) 2_565 2_565
Sb Rh Rh 90.18(6) 2 2_565
Sb Rh Rh 138.97(8) . 2_565
Sb Rh Rh 100.72(9) 6_656 2_565
Ce Rh Rh 43.24(4) . 2_565
Ce Rh Rh 153.01(8) 2_554 2_565
Ce Rh Rh 99.61(5) 2_564 2_565
Ce Rh Rh 47.30(4) 6_657 2_565
Ce Rh Rh 116.83(9) 5_556 2_565
Ce Rh Rh 77.04(7) 5_566 2_565
Rh Rh Rh 63.43(6) 5_666 2_565
Rh Rh Rh 97.88(8) 5_656 2_565
Rh Rh Rh 129.09(7) 6_656 2_565
Rh Rh Rh 110.66(7) 6_556 2_565
Sb Rh Rh 80.78(8) 6_556 2_565
Rh Rh Rh 60.070(14) 1_565 2_565
Rh Rh Rh 119.929(14) 1_545 2_565
Rh Rh Rh 160.40(12) 2_554 2_565
Rh Rh Rh 116.37(4) 2_564 2_565
Sb Rh Rh 90.18(6) 2_565 2
Sb Rh Rh 31.03(5) 2 2
Sb Rh Rh 138.97(8) . 2
Sb Rh Rh 100.72(9) 6_656 2
Ce Rh Rh 43.24(4) . 2
Ce Rh Rh 99.61(5) 2_554 2
Ce Rh Rh 153.01(8) 2_564 2
Ce Rh Rh 47.30(4) 6_657 2
Ce Rh Rh 77.04(7) 5_556 2
Ce Rh Rh 116.83(9) 5_566 2
Rh Rh Rh 97.88(8) 5_666 2
Rh Rh Rh 63.43(6) 5_656 2
Rh Rh Rh 129.09(7) 6_656 2
Rh Rh Rh 110.66(7) 6_556 2
Sb Rh Rh 80.78(8) 6_556 2
Rh Rh Rh 119.929(14) 1_565 2
Rh Rh Rh 60.070(14) 1_545 2
Rh Rh Rh 116.37(4) 2_554 2
Rh Rh Rh 160.40(12) 2_564 2
Rh Rh Rh 59.86(3) 2_565 2
Sb Rh Ce 118.44(6) 2_565 6_656
Sb Rh Ce 118.44(6) 2 6_656
Sb Rh Ce 35.82(5) . 6_656
Sb Rh Ce 71.27(8) 6_656 6_656
Ce Rh Ce 153.54(8) . 6_656
Ce Rh Ce 50.09(5) 2_554 6_656
Ce Rh Ce 50.09(5) 2_564 6_656
Ce Rh Ce 135.16(7) 6_657 6_656
Ce Rh Ce 87.11(6) 5_556 6_656
Ce Rh Ce 87.11(6) 5_566 6_656
Rh Rh Ce 95.20(8) 5_666 6_656
Rh Rh Ce 95.20(8) 5_656 6_656
Rh Rh Ce 36.99(5) 6_656 6_656
Rh Rh Ce 72.30(7) 6_556 6_656
Sb Rh Ce 106.99(7) 6_556 6_656
Rh Rh Ce 90.0 1_565 6_656
Rh Rh Ce 90.0 1_545 6_656
Rh Rh Ce 40.71(3) 2_554 6_656
Rh Rh Ce 40.71(3) 2_564 6_656
Rh Rh Ce 149.47(3) 2_565 6_656
Rh Rh Ce 149.47(3) 2 6_656
Sb Rh Rh 105.85(9) 2_565 5_556
Sb Rh Rh 60.68(6) 2 5_556
Sb Rh Rh 88.23(8) . 5_556
Sb Rh Rh 149.97(6) 6_656 5_556
Ce Rh Rh 38.83(4) . 5_556
Ce Rh Rh 100.61(4) 2_554 5_556
Ce Rh Rh 145.74(9) 2_564 5_556
Ce Rh Rh 99.86(8) 6_657 5_556
Ce Rh Rh 34.78(4) 5_556 5_556
Ce Rh Rh 77.17(7) 5_566 5_556
Rh Rh Rh 144.48(12) 5_666 5_556
Rh Rh Rh 107.19(6) 5_656 5_556
Rh Rh Rh 147.89(7) 6_656 5_556
Rh Rh Rh 56.10(3) 6_556 5_556
Sb Rh Rh 30.88(3) 6_556 5_556
Rh Rh Rh 116.27(3) 1_565 5_556
Rh Rh Rh 63.73(3) 1_545 5_556
Rh Rh Rh 81.08(7) 2_554 5_556
Rh Rh Rh 106.65(9) 2_564 5_556
Rh Rh Rh 82.06(7) 2_565 5_556
Rh Rh Rh 54.57(6) 2 5_556
Ce Rh Rh 119.96(7) 6_656 5_556
Sb Rh Rh 60.68(6) 2_565 5_566
Sb Rh Rh 105.85(9) 2 5_566
Sb Rh Rh 88.23(8) . 5_566
Sb Rh Rh 149.97(6) 6_656 5_566
Ce Rh Rh 38.83(4) . 5_566
Ce Rh Rh 145.74(9) 2_554 5_566
Ce Rh Rh 100.61(4) 2_564 5_566
Ce Rh Rh 99.86(8) 6_657 5_566
Ce Rh Rh 77.17(7) 5_556 5_566
Ce Rh Rh 34.78(4) 5_566 5_566
Rh Rh Rh 107.19(6) 5_666 5_566
Rh Rh Rh 144.48(12) 5_656 5_566
Rh Rh Rh 147.89(7) 6_656 5_566
Rh Rh Rh 56.10(3) 6_556 5_566
Sb Rh Rh 30.88(3) 6_556 5_566
Rh Rh Rh 63.73(3) 1_565 5_566
Rh Rh Rh 116.27(3) 1_545 5_566
Rh Rh Rh 106.65(9) 2_554 5_566
Rh Rh Rh 81.08(7) 2_564 5_566
Rh Rh Rh 54.57(6) 2_565 5_566
Rh Rh Rh 82.06(7) 2 5_566
Ce Rh Rh 119.96(7) 6_656 5_566
Rh Rh Rh 52.54(5) 5_556 5_566
Sb Rh Sb 172.04(8) 2_565 1_545
Sb Rh Sb 60.24(4) 2 1_545
Sb Rh Sb 59.59(3) . 1_545
Sb Rh Sb 98.56(5) 6_656 1_545
Ce Rh Sb 103.62(4) . 1_545
Ce Rh Sb 35.34(4) 2_554 1_545
Ce Rh Sb 115.85(7) 2_564 1_545
Ce Rh Sb 119.99(3) 6_657 1_545
Ce Rh Sb 34.70(4) 5_556 1_545
Ce Rh Sb 110.23(6) 5_566 1_545
Rh Rh Sb 141.34(8) 5_666 1_545
Rh Rh Sb 76.74(4) 5_656 1_545
Rh Rh Sb 81.39(5) 6_656 1_545
Rh Rh Sb 65.99(4) 6_556 1_545
Sb Rh Sb 80.60(4) 6_556 1_545
Rh Rh Sb 149.59(3) 1_565 1_545
Rh Rh Sb 30.41(3) 1_545 1_545
Rh Rh Sb 30.02(3) 2_554 1_545
Rh Rh Sb 89.70(4) 2_564 1_545
Rh Rh Sb 144.31(5) 2_565 1_545
Rh Rh Sb 87.22(4) 2 1_545
Ce Rh Sb 65.77(3) 6_656 1_545
Rh Rh Sb 66.59(4) 5_556 1_545
Rh Rh Sb 111.47(6) 5_566 1_545
Sb Rh Sb 60.24(4) 2_565 1_565
Sb Rh Sb 172.04(8) 2 1_565
Sb Rh Sb 59.59(3) . 1_565
Sb Rh Sb 98.56(5) 6_656 1_565
Ce Rh Sb 103.62(4) . 1_565
Ce Rh Sb 115.85(7) 2_554 1_565
Ce Rh Sb 35.34(4) 2_564 1_565
Ce Rh Sb 119.99(3) 6_657 1_565
Ce Rh Sb 110.23(6) 5_556 1_565
Ce Rh Sb 34.70(4) 5_566 1_565
Rh Rh Sb 76.74(4) 5_666 1_565
Rh Rh Sb 141.34(8) 5_656 1_565
Rh Rh Sb 81.39(5) 6_656 1_565
Rh Rh Sb 65.99(4) 6_556 1_565
Sb Rh Sb 80.60(4) 6_556 1_565
Rh Rh Sb 30.41(3) 1_565 1_565
Rh Rh Sb 149.59(3) 1_545 1_565
Rh Rh Sb 89.70(4) 2_554 1_565
Rh Rh Sb 30.02(3) 2_564 1_565
Rh Rh Sb 87.22(4) 2_565 1_565
Rh Rh Sb 144.31(5) 2 1_565
Ce Rh Sb 65.77(3) 6_656 1_565
Rh Rh Sb 111.47(6) 5_556 1_565
Rh Rh Sb 66.59(4) 5_566 1_565
Sb Rh Sb 119.18(6) 1_545 1_565
Sb Rh Sb 60.20(5) 2_565 1_556
Sb Rh Sb 60.20(5) 2 1_556
Sb Rh Sb 152.77(9) . 1_556
Sb Rh Sb 100.14(9) 6_656 1_556
Ce Rh Sb 35.05(5) . 1_556
Ce Rh Sb 126.68(5) 2_554 1_556
Ce Rh Sb 126.68(5) 2_564 1_556
Ce Rh Sb 36.26(4) 6_657 1_556
Ce Rh Sb 99.17(6) 5_556 1_556
Ce Rh Sb 99.17(6) 5_566 1_556
Rh Rh Sb 77.89(8) 5_666 1_556
Rh Rh Sb 77.89(8) 5_656 1_556
Rh Rh Sb 134.43(6) 6_656 1_556
Rh Rh Sb 116.28(6) 6_556 1_556
Sb Rh Sb 81.60(6) 6_556 1_556
Rh Rh Sb 90.0 1_565 1_556
Rh Rh Sb 90.0 1_545 1_556
Rh Rh Sb 144.32(5) 2_554 1_556
Rh Rh Sb 144.32(5) 2_564 1_556
Rh Rh Sb 30.007(12) 2_565 1_556
Rh Rh Sb 30.007(13) 2 1_556
Ce Rh Sb 171.42(6) 6_656 1_556
Rh Rh Sb 67.51(6) 5_556 1_556
Rh Rh Sb 67.51(6) 5_566 1_556
Sb Rh Sb 116.75(3) 1_545 1_556
Sb Rh Sb 116.75(3) 1_565 1_556
Sb Rh Sb 42.36(7) 2_565 6_666
Sb Rh Sb 136.59(8) 2 6_666
Sb Rh Sb 98.90(5) . 6_666
Sb Rh Sb 58.22(3) 6_656 6_666
Ce Rh Sb 111.94(5) . 6_666
Ce Rh Sb 112.62(7) 2_554 6_666
Ce Rh Sb 31.87(4) 2_564 6_666
Ce Rh Sb 76.59(4) 6_657 6_666
Ce Rh Sb 158.95(7) 5_556 6_666
Ce Rh Sb 77.41(4) 5_566 6_666
Rh Rh Sb 27.84(3) 5_666 6_666
Rh Rh Sb 96.40(7) 5_656 6_666
Rh Rh Sb 64.20(3) 6_656 6_666
Rh Rh Sb 115.07(5) 6_556 6_666
Sb Rh Sb 121.76(3) 6_556 6_666
Rh Rh Sb 31.78(3) 1_565 6_666
Rh Rh Sb 148.22(3) 1_545 6_666
Rh Rh Sb 120.36(6) 2_554 6_666
Rh Rh Sb 69.95(5) 2_564 6_666
Rh Rh Sb 70.97(5) 2_565 6_666
Rh Rh Sb 121.47(5) 2 6_666
Ce Rh Sb 80.27(4) 6_656 6_666
Rh Rh Sb 146.32(5) 5_556 6_666
Rh Rh Sb 94.57(3) 5_566 6_666
Sb Rh Sb 144.24(6) 1_545 6_666
Sb Rh Sb 49.10(3) 1_565 6_666
Sb Rh Sb 95.32(4) 1_556 6_666
Sb Rh Sb 136.59(8) 2_565 6_646
Sb Rh Sb 42.36(7) 2 6_646
Sb Rh Sb 98.90(5) . 6_646
Sb Rh Sb 58.22(3) 6_656 6_646
Ce Rh Sb 111.94(5) . 6_646
Ce Rh Sb 31.87(4) 2_554 6_646
Ce Rh Sb 112.62(7) 2_564 6_646
Ce Rh Sb 76.59(4) 6_657 6_646
Ce Rh Sb 77.41(4) 5_556 6_646
Ce Rh Sb 158.95(7) 5_566 6_646
Rh Rh Sb 96.40(7) 5_666 6_646
Rh Rh Sb 27.84(3) 5_656 6_646
Rh Rh Sb 64.20(3) 6_656 6_646
Rh Rh Sb 115.07(5) 6_556 6_646
Sb Rh Sb 121.76(3) 6_556 6_646
Rh Rh Sb 148.22(3) 1_565 6_646
Rh Rh Sb 31.78(3) 1_545 6_646
Rh Rh Sb 69.95(5) 2_554 6_646
Rh Rh Sb 120.36(6) 2_564 6_646
Rh Rh Sb 121.47(5) 2_565 6_646
Rh Rh Sb 70.97(5) 2 6_646
Ce Rh Sb 80.27(4) 6_656 6_646
Rh Rh Sb 94.57(3) 5_556 6_646
Rh Rh Sb 146.32(5) 5_566 6_646
Sb Rh Sb 49.10(3) 1_545 6_646
Sb Rh Sb 144.24(6) 1_565 6_646
Sb Rh Sb 95.32(4) 1_556 6_646
Sb Rh Sb 116.44(6) 6_666 6_646
Sb Rh Ce 24.49(6) 2_565 1_565
Sb Rh Ce 121.40(8) 2 1_565
Sb Rh Ce 105.03(5) . 1_565
Sb Rh Ce 113.30(5) 6_656 1_565
Ce Rh Ce 56.11(3) . 1_565
Ce Rh Ce 169.87(7) 2_554 1_565
Ce Rh Ce 77.26(4) 2_564 1_565
Ce Rh Ce 79.71(4) 6_657 1_565
Ce Rh Ce 113.88(6) 5_556 1_565
Ce Rh Ce 44.00(5) 5_566 1_565
Rh Rh Ce 70.66(5) 5_666 1_565
Rh Rh Ce 129.87(9) 5_656 1_565
Rh Rh Ce 123.25(3) 6_656 1_565
Rh Rh Ce 85.12(3) 6_556 1_565
Sb Rh Ce 67.45(3) 6_556 1_565
Rh Rh Ce 33.89(3) 1_565 1_565
Rh Rh Ce 146.11(3) 1_545 1_565
Rh Rh Ce 133.49(6) 2_554 1_565
Rh Rh Ce 81.95(4) 2_564 1_565
Rh Rh Ce 34.88(4) 2_565 1_565
Rh Rh Ce 90.45(5) 2 1_565
Ce Rh Ce 119.95(3) 6_656 1_565
Rh Rh Ce 86.16(5) 5_556 1_565
Rh Rh Ce 36.70(2) 5_566 1_565
Sb Rh Ce 147.91(5) 1_545 1_565
Sb Rh Ce 54.22(3) 1_565 1_565
Sb Rh Ce 62.84(3) 1_556 1_565
Sb Rh Ce 60.18(3) 6_666 1_565
Sb Rh Ce 156.06(7) 6_646 1_565
Rh Sb Rh 119.07(10) 2_554 2_564
Rh Sb Rh 118.34(5) 2_554 .
Rh Sb Rh 118.34(5) 2_564 .
Rh Sb Rh 90.68(8) 2_554 6_556
Rh Sb Rh 90.68(8) 2_564 6_556
Rh Sb Rh 109.23(10) . 6_556
Rh Sb Ce 153.09(10) 2_554 5_566
Rh Sb Ce 69.52(6) 2_564 5_566
Rh Sb Ce 69.82(6) . 5_566
Rh Sb Ce 62.95(6) 6_556 5_566
Rh Sb Ce 69.52(6) 2_554 5_556
Rh Sb Ce 153.09(10) 2_564 5_556
Rh Sb Ce 69.82(6) . 5_556
Rh Sb Ce 62.95(6) 6_556 5_556
Ce Sb Ce 92.15(7) 5_566 5_556
Rh Sb Ce 68.59(6) 2_554 6_656
Rh Sb Ce 68.59(6) 2_564 6_656
Rh Sb Ce 115.49(8) . 6_656
Rh Sb Ce 135.28(11) 6_556 6_656
Ce Sb Ce 133.77(4) 5_566 6_656
Ce Sb Ce 133.77(4) 5_556 6_656
Rh Sb Ce 135.95(10) 2_554 2_564
Rh Sb Ce 61.22(6) 2_564 2_564
Rh Sb Ce 62.78(6) . 2_564
Rh Sb Ce 132.30(5) 6_556 2_564
Ce Sb Ce 70.96(3) 5_566 2_564
Ce Sb Ce 132.58(7) 5_556 2_564
Ce Sb Ce 72.39(5) 6_656 2_564
Rh Sb Ce 61.22(6) 2_554 2_554
Rh Sb Ce 135.95(10) 2_564 2_554
Rh Sb Ce 62.78(6) . 2_554
Rh Sb Ce 132.30(5) 6_556 2_554
Ce Sb Ce 132.58(7) 5_566 2_554
Ce Sb Ce 70.96(3) 5_556 2_554
Ce Sb Ce 72.39(5) 6_656 2_554
Ce Sb Ce 88.24(7) 2_564 2_554
Rh Sb Ce 62.80(6) 2_554 1_554
Rh Sb Ce 62.80(6) 2_564 1_554
Rh Sb Ce 174.92(9) . 1_554
Rh Sb Ce 65.70(8) 6_556 1_554
Ce Sb Ce 106.88(6) 5_566 1_554
Ce Sb Ce 106.88(6) 5_556 1_554
Ce Sb Ce 69.59(5) 6_656 1_554
Ce Sb Ce 120.30(6) 2_564 1_554
Ce Sb Ce 120.30(6) 2_554 1_554
Rh Sb Sb 47.24(6) 2_554 5
Rh Sb Sb 110.04(9) 2_564 5
Rh Sb Sb 124.63(8) . 5
Rh Sb Sb 43.43(5) 6_556 5
Ce Sb Sb 106.21(8) 5_566 5
Ce Sb Sb 54.94(5) 5_556 5
Ce Sb Sb 105.71(8) 6_656 5
Ce Sb Sb 171.24(7) 2_564 5
Ce Sb Sb 99.40(3) 2_554 5
Ce Sb Sb 51.94(5) 1_554 5
Rh Sb Sb 110.04(9) 2_554 5_565
Rh Sb Sb 47.24(6) 2_564 5_565
Rh Sb Sb 124.63(8) . 5_565
Rh Sb Sb 43.43(5) 6_556 5_565
Ce Sb Sb 54.94(5) 5_566 5_565
Ce Sb Sb 106.21(8) 5_556 5_565
Ce Sb Sb 105.71(8) 6_656 5_565
Ce Sb Sb 99.40(3) 2_564 5_565
Ce Sb Sb 171.24(7) 2_554 5_565
Ce Sb Sb 51.94(5) 1_554 5_565
Sb Sb Sb 72.68(7) 5 5_565
Rh Sb Sb 105.52(7) 2_554 6_656
Rh Sb Sb 105.52(7) 2_564 6_656
Rh Sb Sb 37.60(7) . 6_656
Rh Sb Sb 146.83(12) 6_556 6_656
Ce Sb Sb 95.39(7) 5_566 6_656
Ce Sb Sb 95.39(7) 5_556 6_656
Ce Sb Sb 77.89(4) 6_656 6_656
Ce Sb Sb 45.57(3) 2_564 6_656
Ce Sb Sb 45.57(3) 2_554 6_656
Ce Sb Sb 147.48(7) 1_554 6_656
Sb Sb Sb 142.99(5) 5 6_656
Sb Sb Sb 142.99(5) 5_565 6_656
Rh Sb Sb 107.61(7) 2_554 6_556
Rh Sb Sb 107.61(7) 2_564 6_556
Rh Sb Sb 73.92(8) . 6_556
Rh Sb Sb 35.31(5) 6_556 6_556
Ce Sb Sb 47.63(4) 5_566 6_556
Ce Sb Sb 47.63(4) 5_556 6_556
Ce Sb Sb 170.59(8) 6_656 6_556
Ce Sb Sb 113.89(7) 2_564 6_556
Ce Sb Sb 113.89(7) 2_554 6_556
Ce Sb Sb 101.01(5) 1_554 6_556
Sb Sb Sb 66.97(4) 5 6_556
Sb Sb Sb 66.97(4) 5_565 6_556
Sb Sb Sb 111.52(9) 6_656 6_556
Rh Sb Rh 88.44(8) 2_554 6_656
Rh Sb Rh 88.44(8) 2_564 6_656
Rh Sb Rh 72.51(8) . 6_656
Rh Sb Rh 178.26(13) 6_556 6_656
Ce Sb Rh 118.06(6) 5_566 6_656
Ce Sb Rh 118.06(6) 5_556 6_656
Ce Sb Rh 42.98(5) 6_656 6_656
Ce Sb Rh 48.30(4) 2_564 6_656
Ce Sb Rh 48.30(4) 2_554 6_656
Ce Sb Rh 112.56(7) 1_554 6_656
Sb Sb Rh 135.67(6) 5 6_656
Sb Sb Rh 135.67(6) 5_565 6_656
Sb Sb Rh 34.91(3) 6_656 6_656
Sb Sb Rh 146.43(9) 6_556 6_656
Rh Sb Sb 149.53(5) 2_554 1_565
Rh Sb Sb 30.47(5) 2_564 1_565
Rh Sb Sb 90.0 . 1_565
Rh Sb Sb 90.0 6_556 1_565
Ce Sb Sb 43.93(4) 5_566 1_565
Ce Sb Sb 136.07(4) 5_556 1_565
Ce Sb Sb 90.0 6_656 1_565
Ce Sb Sb 45.88(3) 2_564 1_565
Ce Sb Sb 134.12(3) 2_554 1_565
Ce Sb Sb 90.0 1_554 1_565
Sb Sb Sb 126.34(4) 5 1_565
Sb Sb Sb 53.66(4) 5_565 1_565
Sb Sb Sb 90.0 6_656 1_565
Sb Sb Sb 90.0 6_556 1_565
Rh Sb Sb 90.0 6_656 1_565
Rh Sb Sb 30.47(5) 2_554 1_545
Rh Sb Sb 149.53(5) 2_564 1_545
Rh Sb Sb 90.0 . 1_545
Rh Sb Sb 90.0 6_556 1_545
Ce Sb Sb 136.07(4) 5_566 1_545
Ce Sb Sb 43.93(4) 5_556 1_545
Ce Sb Sb 90.0 6_656 1_545
Ce Sb Sb 134.12(3) 2_564 1_545
Ce Sb Sb 45.88(3) 2_554 1_545
Ce Sb Sb 90.0 1_554 1_545
Sb Sb Sb 53.66(4) 5 1_545
Sb Sb Sb 126.34(4) 5_565 1_545
Sb Sb Sb 90.0 6_656 1_545
Sb Sb Sb 90.0 6_556 1_545
Rh Sb Sb 90.0 6_656 1_545
Sb Sb Sb 180.00(11) 1_565 1_545
Rh Sb Sb 148.49(6) 2_554 2_565
Rh Sb Sb 89.79(6) 2_564 2_565
Rh Sb Sb 30.199(17) . 2_565
Rh Sb Sb 102.10(8) 6_556 2_565
Ce Sb Sb 45.28(4) 5_566 2_565
Ce Sb Sb 90.68(5) 5_556 2_565
Ce Sb Sb 116.33(7) 6_656 2_565
Ce Sb Sb 45.79(5) 2_564 2_565
Ce Sb Sb 89.68(6) 2_554 2_565
Ce Sb Sb 148.64(3) 1_554 2_565
Sb Sb Sb 137.74(9) 5 2_565
Sb Sb Sb 98.71(6) 5_565 2_565
Sb Sb Sb 50.48(6) 6_656 2_565
Sb Sb Sb 71.60(6) 6_556 2_565
Rh Sb Sb 79.40(6) 6_656 2_565
Sb Sb Sb 60.217(13) 1_565 2_565
Sb Sb Sb 119.783(13) 1_545 2_565
Rh Sb Sb 30.59(5) 2_554 2_554
Rh Sb Sb 89.74(6) 2_564 2_554
Rh Sb Sb 138.02(6) . 2_554
Rh Sb Sb 100.26(8) 6_556 2_554
Ce Sb Sb 152.11(6) 5_566 2_554
Ce Sb Sb 99.69(5) 5_556 2_554
Ce Sb Sb 43.59(4) 6_656 2_554
Ce Sb Sb 115.98(7) 2_564 2_554
Ce Sb Sb 75.31(6) 2_554 2_554
Ce Sb Sb 45.51(3) 1_554 2_554
Sb Sb Sb 62.55(5) 5 2_554
Sb Sb Sb 97.34(7) 5_565 2_554
Sb Sb Sb 108.40(6) 6_656 2_554
Sb Sb Sb 129.52(6) 6_556 2_554
Rh Sb Sb 78.24(6) 6_656 2_554
Sb Sb Sb 119.783(13) 1_565 2_554
Sb Sb Sb 60.217(13) 1_545 2_554
Sb Sb Sb 157.63(9) 2_565 2_554
Rh Sb Sb 89.79(6) 2_554 2
Rh Sb Sb 148.49(6) 2_564 2
Rh Sb Sb 30.199(17) . 2
Rh Sb Sb 102.10(8) 6_556 2
Ce Sb Sb 90.68(5) 5_566 2
Ce Sb Sb 45.28(4) 5_556 2
Ce Sb Sb 116.33(7) 6_656 2
Ce Sb Sb 89.68(6) 2_564 2
Ce Sb Sb 45.79(5) 2_554 2
Ce Sb Sb 148.64(3) 1_554 2
Sb Sb Sb 98.71(6) 5 2
Sb Sb Sb 137.74(9) 5_565 2
Sb Sb Sb 50.48(6) 6_656 2
Sb Sb Sb 71.60(6) 6_556 2
Rh Sb Sb 79.40(6) 6_656 2
Sb Sb Sb 119.783(13) 1_565 2
Sb Sb Sb 60.217(13) 1_545 2
Sb Sb Sb 59.57(3) 2_565 2
Sb Sb Sb 115.55(4) 2_554 2
Rh Sb Sb 89.74(6) 2_554 2_564
Rh Sb Sb 30.59(5) 2_564 2_564
Rh Sb Sb 138.02(6) . 2_564
Rh Sb Sb 100.26(8) 6_556 2_564
Ce Sb Sb 99.69(5) 5_566 2_564
Ce Sb Sb 152.11(6) 5_556 2_564
Ce Sb Sb 43.59(4) 6_656 2_564
Ce Sb Sb 75.31(6) 2_564 2_564
Ce Sb Sb 115.98(7) 2_554 2_564
Ce Sb Sb 45.51(3) 1_554 2_564
Sb Sb Sb 97.34(7) 5 2_564
Sb Sb Sb 62.55(5) 5_565 2_564
Sb Sb Sb 108.40(6) 6_656 2_564
Sb Sb Sb 129.52(6) 6_556 2_564
Rh Sb Sb 78.24(6) 6_656 2_564
Sb Sb Sb 60.217(13) 1_565 2_564
Sb Sb Sb 119.783(13) 1_545 2_564
Sb Sb Sb 115.55(4) 2_565 2_564
Sb Sb Sb 59.57(3) 2_554 2_564
Sb Sb Sb 157.63(9) 2 2_564
Rh Sb Ce 119.62(5) 2_554 .
Rh Sb Ce 119.62(5) 2_564 .
Rh Sb Ce 33.47(6) . .
Rh Sb Ce 75.76(8) 6_556 .
Ce Sb Ce 51.70(4) 5_566 .
Ce Sb Ce 51.70(4) 5_556 .
Ce Sb Ce 148.96(6) 6_656 .
Ce Sb Ce 85.62(6) 2_564 .
Ce Sb Ce 85.62(6) 2_554 .
Ce Sb Ce 141.45(6) 1_554 .
Sb Sb Ce 99.16(7) 5 .
Sb Sb Ce 99.16(7) 5_565 .
Sb Sb Ce 71.07(6) 6_656 .
Sb Sb Ce 40.45(5) 6_556 .
Rh Sb Ce 105.99(6) 6_656 .
Sb Sb Ce 90.0 1_565 .
Sb Sb Ce 90.0 1_545 .
Sb Sb Ce 40.12(2) 2_565 .
Sb Sb Ce 150.130(16) 2_554 .
Sb Sb Ce 40.12(2) 2 .
Sb Sb Ce 150.130(16) 2_564 .
Rh Sb Sb 102.73(8) 2_554 5_665
Rh Sb Sb 58.36(6) 2_564 5_665
Rh Sb Sb 88.97(7) . 5_665
Rh Sb Sb 149.00(7) 6_556 5_665
Ce Sb Sb 103.02(4) 5_566 5_665
Ce Sb Sb 147.97(7) 5_556 5_665
Ce Sb Sb 36.28(3) 6_656 5_665
Ce Sb Sb 36.11(3) 2_564 5_665
Ce Sb Sb 78.10(6) 2_554 5_665
Ce Sb Sb 95.60(6) 1_554 5_665
Sb Sb Sb 141.35(10) 5 5_665
Sb Sb Sb 105.59(5) 5_565 5_665
Sb Sb Sb 55.65(2) 6_656 5_665
Sb Sb Sb 149.47(6) 6_556 5_665
Rh Sb Sb 30.08(3) 6_656 5_665
Sb Sb Sb 64.39(2) 1_565 5_665
Sb Sb Sb 115.61(2) 1_545 5_665
Sb Sb Sb 80.88(6) 2_565 5_665
Sb Sb Sb 79.87(6) 2_554 5_665
Sb Sb Sb 105.71(7) 2 5_665
Sb Sb Sb 52.75(5) 2_564 5_665
Ce Sb Sb 118.84(6) . 5_665
Rh Sb Sb 58.36(6) 2_554 5_655
Rh Sb Sb 102.73(8) 2_564 5_655
Rh Sb Sb 88.97(7) . 5_655
Rh Sb Sb 149.00(7) 6_556 5_655
Ce Sb Sb 147.97(7) 5_566 5_655
Ce Sb Sb 103.02(4) 5_556 5_655
Ce Sb Sb 36.28(3) 6_656 5_655
Ce Sb Sb 78.10(6) 2_564 5_655
Ce Sb Sb 36.11(3) 2_554 5_655
Ce Sb Sb 95.60(6) 1_554 5_655
Sb Sb Sb 105.59(5) 5 5_655
Sb Sb Sb 141.35(10) 5_565 5_655
Sb Sb Sb 55.65(2) 6_656 5_655
Sb Sb Sb 149.47(6) 6_556 5_655
Rh Sb Sb 30.08(3) 6_656 5_655
Sb Sb Sb 115.61(2) 1_565 5_655
Sb Sb Sb 64.39(2) 1_545 5_655
Sb Sb Sb 105.71(7) 2_565 5_655
Sb Sb Sb 52.75(5) 2_554 5_655
Sb Sb Sb 80.88(6) 2 5_655
Sb Sb Sb 79.87(6) 2_564 5_655
Ce Sb Sb 118.84(6) . 5_655
Sb Sb Sb 51.21(4) 5_665 5_655
Rh Sb Rh 169.63(7) 2_554 1_565
Rh Sb Rh 59.80(4) 2_564 1_565
Rh Sb Rh 59.59(3) . 1_565
Rh Sb Rh 99.60(5) 6_556 1_565
Ce Sb Rh 37.27(4) 5_566 1_565
Ce Sb Rh 116.52(6) 5_556 1_565
Ce Sb Rh 102.58(4) 6_656 1_565
Ce Sb Rh 33.70(4) 2_564 1_565
Ce Sb Rh 111.64(6) 2_554 1_565
Ce Sb Rh 120.28(3) 1_554 1_565
Sb Sb Rh 143.01(6) 5 1_565
Sb Sb Rh 77.09(4) 5_565 1_565
Sb Sb Rh 66.36(4) 6_656 1_565
Sb Sb Rh 81.94(4) 6_556 1_565
Rh Sb Rh 81.25(4) 6_656 1_565
Sb Sb Rh 30.41(3) 1_565 1_565
Sb Sb Rh 149.59(3) 1_545 1_565
Sb Sb Rh 30.02(3) 2_565 1_565
Sb Sb Rh 143.58(4) 2_554 1_565
Sb Sb Rh 89.48(4) 2 1_565
Sb Sb Rh 87.01(4) 2_564 1_565
Ce Sb Rh 65.02(3) . 1_565
Sb Sb Rh 67.56(4) 5_665 1_565
Sb Sb Rh 111.33(5) 5_655 1_565
Rh Sb Rh 59.80(4) 2_554 1_545
Rh Sb Rh 169.63(7) 2_564 1_545
Rh Sb Rh 59.59(3) . 1_545
Rh Sb Rh 99.60(5) 6_556 1_545
Ce Sb Rh 116.52(6) 5_566 1_545
Ce Sb Rh 37.27(4) 5_556 1_545
Ce Sb Rh 102.58(4) 6_656 1_545
Ce Sb Rh 111.64(6) 2_564 1_545
Ce Sb Rh 33.70(4) 2_554 1_545
Ce Sb Rh 120.28(3) 1_554 1_545
Sb Sb Rh 77.09(4) 5 1_545
Sb Sb Rh 143.01(6) 5_565 1_545
Sb Sb Rh 66.36(4) 6_656 1_545
Sb Sb Rh 81.94(4) 6_556 1_545
Rh Sb Rh 81.25(4) 6_656 1_545
Sb Sb Rh 149.59(3) 1_565 1_545
Sb Sb Rh 30.41(3) 1_545 1_545
Sb Sb Rh 89.48(4) 2_565 1_545
Sb Sb Rh 87.01(4) 2_554 1_545
Sb Sb Rh 30.02(3) 2 1_545
Sb Sb Rh 143.58(4) 2_564 1_545
Ce Sb Rh 65.02(3) . 1_545
Sb Sb Rh 111.33(5) 5_665 1_545
Sb Sb Rh 67.56(4) 5_655 1_545
Rh Sb Rh 119.18(6) 1_565 1_545
Rh Sb Rh 59.76(5) 2_554 1_554
Rh Sb Rh 59.76(5) 2_564 1_554
Rh Sb Rh 152.77(9) . 1_554
Rh Sb Rh 98.00(8) 6_556 1_554
Ce Sb Rh 125.60(5) 5_566 1_554
Ce Sb Rh 125.60(5) 5_556 1_554
Ce Sb Rh 37.28(5) 6_656 1_554
Ce Sb Rh 98.83(5) 2_564 1_554
Ce Sb Rh 98.83(5) 2_554 1_554
Ce Sb Rh 32.31(4) 1_554 1_554
Sb Sb Rh 75.88(7) 5 1_554
Sb Sb Rh 75.88(7) 5_565 1_554
Sb Sb Rh 115.17(6) 6_656 1_554
Sb Sb Rh 133.31(6) 6_556 1_554
Rh Sb Rh 80.26(6) 6_656 1_554
Sb Sb Rh 90.0 1_565 1_554
Sb Sb Rh 90.0 1_545 1_554
Sb Sb Rh 143.59(4) 2_565 1_554
Sb Sb Rh 30.007(13) 2_554 1_554
Sb Sb Rh 143.59(4) 2 1_554
Sb Sb Rh 30.007(13) 2_564 1_554
Ce Sb Rh 173.76(5) . 1_554
Sb Sb Rh 66.63(5) 5_665 1_554
Sb Sb Rh 66.63(5) 5_655 1_554
Rh Sb Rh 116.75(3) 1_565 1_554
Rh Sb Rh 116.75(3) 1_545 1_554
Rh Sb Rh 43.41(8) 2_554 6_546
Rh Sb Rh 137.64(7) 2_564 6_546
Rh Sb Rh 99.99(5) . 6_546
Rh Sb Rh 58.22(3) 6_556 6_546
Ce Sb Rh 111.89(6) 5_566 6_546
Ce Sb Rh 31.60(4) 5_556 6_546
Ce Sb Rh 111.98(5) 6_656 6_546
Ce Sb Rh 161.13(7) 2_564 6_546
Ce Sb Rh 76.27(4) 2_554 6_546
Ce Sb Rh 77.48(4) 1_554 6_546
Sb Sb Rh 27.60(3) 5 6_546
Sb Sb Rh 96.97(6) 5_565 6_546
Sb Sb Rh 116.16(5) 6_656 6_546
Sb Sb Rh 64.55(3) 6_556 6_546
Rh Sb Rh 121.76(3) 6_656 6_546
Sb Sb Rh 148.22(3) 1_565 6_546
Sb Sb Rh 31.78(3) 1_545 6_546
Sb Sb Rh 122.19(5) 2_565 6_546
Sb Sb Rh 70.83(5) 2_554 6_546
Sb Sb Rh 71.83(5) 2 6_546
Sb Sb Rh 121.07(5) 2_564 6_546
Ce Sb Rh 82.55(4) . 6_546
Sb Sb Rh 144.97(5) 5_665 6_546
Sb Sb Rh 94.82(3) 5_655 6_546
Rh Sb Rh 145.18(5) 1_565 6_546
Rh Sb Rh 49.81(4) 1_545 6_546
Rh Sb Rh 94.21(4) 1_554 6_546
Rh Sb Rh 137.64(7) 2_554 6_566
Rh Sb Rh 43.41(8) 2_564 6_566
Rh Sb Rh 99.99(5) . 6_566
Rh Sb Rh 58.22(3) 6_556 6_566
Ce Sb Rh 31.60(4) 5_566 6_566
Ce Sb Rh 111.89(6) 5_556 6_566
Ce Sb Rh 111.98(5) 6_656 6_566
Ce Sb Rh 76.27(4) 2_564 6_566
Ce Sb Rh 161.13(7) 2_554 6_566
Ce Sb Rh 77.48(4) 1_554 6_566
Sb Sb Rh 96.97(6) 5 6_566
Sb Sb Rh 27.60(3) 5_565 6_566
Sb Sb Rh 116.16(5) 6_656 6_566
Sb Sb Rh 64.55(3) 6_556 6_566
Rh Sb Rh 121.76(3) 6_656 6_566
Sb Sb Rh 31.78(3) 1_565 6_566
Sb Sb Rh 148.22(3) 1_545 6_566
Sb Sb Rh 71.83(5) 2_565 6_566
Sb Sb Rh 121.07(5) 2_554 6_566
Sb Sb Rh 122.19(5) 2 6_566
Sb Sb Rh 70.83(5) 2_564 6_566
Ce Sb Rh 82.55(4) . 6_566
Sb Sb Rh 94.82(3) 5_665 6_566
Sb Sb Rh 144.97(5) 5_655 6_566
Rh Sb Rh 49.81(4) 1_565 6_566
Rh Sb Rh 145.18(5) 1_545 6_566
Rh Sb Rh 94.21(4) 1_554 6_566
Rh Sb Rh 116.44(6) 6_546 6_566
Rh Sb Ce 79.04(7) 2_554 6_556
Rh Sb Ce 79.04(7) 2_564 6_556
Rh Sb Ce 132.59(7) . 6_556
Rh Sb Ce 23.36(7) 6_556 6_556
Ce Sb Ce 77.90(4) 5_566 6_556
Ce Sb Ce 77.90(4) 5_556 6_556
Ce Sb Ce 111.92(7) 6_656 6_556
Ce Sb Ce 135.80(3) 2_564 6_556
Ce Sb Ce 135.80(3) 2_554 6_556
Ce Sb Ce 42.34(4) 1_554 6_556
Sb Sb Ce 36.40(4) 5 6_556
Sb Sb Ce 36.40(4) 5_565 6_556
Sb Sb Ce 170.19(7) 6_656 6_556
Sb Sb Ce 58.67(4) 6_556 6_556
Rh Sb Ce 154.90(7) 6_656 6_556
Sb Sb Ce 90.0 1_565 6_556
Sb Sb Ce 90.000(1) 1_545 6_556
Sb Sb Ce 121.76(5) 2_565 6_556
Sb Sb Ce 80.02(5) 2_554 6_556
Sb Sb Ce 121.76(5) 2 6_556
Sb Sb Ce 80.02(5) 2_564 6_556
Ce Sb Ce 99.11(4) . 6_556
Sb Sb Ce 132.53(6) 5_665 6_556
Sb Sb Ce 132.53(6) 5_655 6_556
Rh Sb Ce 110.03(3) 1_565 6_556
Rh Sb Ce 110.03(3) 1_545 6_556
Rh Sb Ce 74.65(4) 1_554 6_556
Rh Sb Ce 61.09(3) 6_546 6_556
Rh Sb Ce 61.09(3) 6_566 6_556

loop_
_geom_bond_atom_site_label_1
_geom_bond_atom_site_label_2
_geom_bond_distance
_geom_bond_site_symmetry_2
Ce Rh 3.107(3) .
Ce Rh 3.186(2) 2_565
Ce Rh 3.186(2) 2
Ce Sb 3.211(2) 5_566
Ce Sb 3.211(2) 5_556
Ce Sb 3.309(3) 6_556
Ce Sb 3.322(2) 2_565
Ce Sb 3.322(2) 2
Ce Sb 3.338(3) 1_556
Ce Rh 3.388(3) 6_557
Ce Rh 3.415(2) 5_556
Ce Rh 3.415(2) 5_566
Ce Ce 3.7929(12) 6_657
Ce Ce 3.7929(12) 6_557
Ce Ce 3.915(3) 5_556
Ce Ce 3.915(3) 5_566
Ce Ce 4.625(2) 1_545
Ce Ce 4.625(2) 1_565
Ce Sb 4.987(3) .
Ce Rh 5.103(3) 6_556
Ce Ce 5.261(3) 5_567
Ce Ce 5.261(3) 5_557
Ce Sb 5.522(3) 6_656
Ce Rh 5.572(2) 1_565
Ce Rh 5.572(2) 1_545
Ce Rh 5.662(3) 5_666
Ce Rh 5.662(3) 5_656
Ce Sb 5.687(2) 6_546
Ce Sb 5.687(2) 6_566
Ce Sb 5.704(2) 1_566
Rh Sb 2.6830(16) 2_565
Rh Sb 2.6830(16) 2
Rh Sb 2.714(3) .
Rh Sb 2.865(3) 6_656
Rh Ce 3.186(2) 2_554
Rh Ce 3.186(2) 2_564
Rh Ce 3.388(3) 6_657
Rh Ce 3.415(2) 5_556
Rh Ce 3.415(2) 5_566
Rh Rh 3.949(4) 5_666
Rh Rh 3.949(4) 5_656
Rh Rh 4.550(3) 6_656
Rh Rh 4.550(3) 6_556
Rh Sb 4.557(3) 6_556
Rh Rh 4.625(2) 1_565
Rh Rh 4.625(2) 1_545
Rh Rh 4.6349(13) 2_554
Rh Rh 4.6349(13) 2_564
Rh Rh 4.6349(13) 2_565
Rh Rh 4.6349(13) 2
Rh Ce 5.103(3) 6_656
Rh Rh 5.225(5) 5_556
Rh Rh 5.225(5) 5_566
Rh Sb 5.363(2) 1_545
Rh Sb 5.363(2) 1_565
Rh Sb 5.365(3) 1_556
Rh Sb 5.441(2) 6_666
Rh Sb 5.441(2) 6_646
Rh Ce 5.572(2) 1_565
Sb Rh 2.6830(16) 2_554
Sb Rh 2.6830(16) 2_564
Sb Rh 2.865(3) 6_556
Sb Ce 3.211(2) 5_566
Sb Ce 3.211(2) 5_556
Sb Ce 3.309(3) 6_656
Sb Ce 3.322(2) 2_564
Sb Ce 3.322(2) 2_554
Sb Ce 3.338(3) 1_554
Sb Sb 3.902(3) 5
Sb Sb 3.902(3) 5_565
Sb Sb 4.489(3) 6_656
Sb Sb 4.489(3) 6_556
Sb Rh 4.557(3) 6_656
Sb Sb 4.625(2) 1_565
Sb Sb 4.625(2) 1_545
Sb Sb 4.6556(12) 2_565
Sb Sb 4.6556(12) 2_554
Sb Sb 4.6556(12) 2
Sb Sb 4.6556(12) 2_564
Sb Sb 5.351(4) 5_665
Sb Sb 5.351(4) 5_655
Sb Rh 5.363(2) 1_565
Sb Rh 5.363(2) 1_545
Sb Rh 5.365(3) 1_554
Sb Rh 5.441(2) 6_546
Sb Rh 5.441(2) 6_566
Sb Ce 5.522(3) 6_556
